data_1545460
loop_
_publ_author_name
'Li, Xuanyi'
'Han, Chunhua'
'Yao, Hequan'
'Lin, Aijun'

_publ_section_title
;
 Organocatalyzed [3 + 2] Annulation of Cyclopropenones and \b-Ketoesters:
 An Approach to Substituted Butenolides with a Quaternary Center.
;
_journal_issue 4
_journal_name_full 'Organic letters'
_journal_page_first 778
_journal_page_last 781
_journal_paper_doi 10.1021/acs.orglett.6b03737
_journal_volume 19
_journal_year 2017
_chemical_formula_sum 'C26 H21 N O6'
_chemical_formula_weight 443.44
_chemical_name_systematic
;
 ?
;
_space_group_crystal_system monoclinic
_space_group_IT_number 14
_space_group_name_Hall '-P 2ybc'
_space_group_name_H-M_alt 'P 1 21/c 1'
_symmetry_space_group_name_Hall '-P 2ybc'
_symmetry_space_group_name_H-M 'P 1 21/c 1'
_atom_sites_solution_hydrogens mixed
_audit_creation_method SHELXL-2013
_cell_angle_alpha 90
_cell_angle_beta 106.747(13)
_cell_angle_gamma 90
_cell_formula_units_Z 4
_cell_length_a 16.642(16)
_cell_length_b 13.249(12)
_cell_length_c 10.403(10)
_cell_measurement_reflns_used 1777
_cell_measurement_temperature 296(2)
_cell_measurement_theta_max 20.958
_cell_measurement_theta_min 2.5575
_cell_volume 2196(4)
_computing_structure_refinement 'SHELXL-2013 (Sheldrick, 2013)'
_diffrn_ambient_temperature 296(2)
_diffrn_measured_fraction_theta_full 0.980
_diffrn_measured_fraction_theta_max 0.999
_diffrn_measurement_device_type 'Bruker Smart Aepex CCD'
_diffrn_radiation_type MoK\a
_diffrn_radiation_wavelength 0.71073
_diffrn_reflns_av_R_equivalents 0.0509
_diffrn_reflns_av_unetI/netI 0.0504
_diffrn_reflns_Laue_measured_fraction_full 0.980
_diffrn_reflns_Laue_measured_fraction_max 0.999
_diffrn_reflns_limit_h_max 19
_diffrn_reflns_limit_h_min -19
_diffrn_reflns_limit_k_max 14
_diffrn_reflns_limit_k_min -15
_diffrn_reflns_limit_l_max 12
_diffrn_reflns_limit_l_min -12
_diffrn_reflns_number 15277
_diffrn_reflns_point_group_measured_fraction_full 0.980
_diffrn_reflns_point_group_measured_fraction_max 0.999
_diffrn_reflns_theta_full 25.242
_diffrn_reflns_theta_max 25.050
_diffrn_reflns_theta_min 1.278
_exptl_absorpt_coefficient_mu 0.096
_exptl_crystal_colour COLORLESS
_exptl_crystal_density_diffrn 1.341
_exptl_crystal_description BLOCK
_exptl_crystal_F_000 928
_exptl_crystal_size_max 0.120
_exptl_crystal_size_mid 0.120
_exptl_crystal_size_min 0.080
_refine_diff_density_max 0.162
_refine_diff_density_min -0.162
_refine_diff_density_rms 0.040
_refine_ls_extinction_coef 0.0071(10)
_refine_ls_extinction_expression Fc^*^=kFc[1+0.001xFc^2^\l^3^/sin(2\q)]^-1/4^
_refine_ls_extinction_method SHELXL
_refine_ls_goodness_of_fit_ref 1.011
_refine_ls_hydrogen_treatment constr
_refine_ls_matrix_type full
_refine_ls_number_parameters 299
_refine_ls_number_reflns 3893
_refine_ls_number_restraints 0
_refine_ls_restrained_S_all 1.011
_refine_ls_R_factor_all 0.1022
_refine_ls_R_factor_gt 0.0496
_refine_ls_shift/su_max 0.000
_refine_ls_shift/su_mean 0.000
_refine_ls_structure_factor_coef Fsqd
_refine_ls_weighting_details
;
 w=1/[\s^2^(Fo^2^)+(0.0527P)^2^+0.1714P]
 where P=(Fo^2^+2Fc^2^)/3
;
_refine_ls_weighting_scheme calc
_refine_ls_wR_factor_gt 0.1082
_refine_ls_wR_factor_ref 0.1246
_reflns_Friedel_coverage 0.000
_reflns_number_gt 2253
_reflns_number_total 3893
_reflns_threshold_expression 'I > 2\s(I)'
_cod_data_source_file ol6b03737_si_002.cif
_cod_data_source_block a
_cod_database_code 1545460
_shelx_space_group_comment
;
The symmetry employed for this shelxl refinement is uniquely defined
by the following loop, which should always be used as a source of
symmetry information in preference to the above space-group names.
They are only intended as comments.
;
_shelx_estimated_absorpt_t_min 0.989
_shelx_estimated_absorpt_t_max 0.992
_shelxl_version_number 2013-2

loop_
_space_group_symop_operation_xyz
'x, y, z'
'-x, y+1/2, -z+1/2'
'-x, -y, -z'
'x, -y-1/2, z-1/2'

loop_
_atom_site_label
_atom_site_type_symbol
_atom_site_fract_x
_atom_site_fract_y
_atom_site_fract_z
_atom_site_U_iso_or_equiv
_atom_site_adp_type
_atom_site_occupancy
_atom_site_site_symmetry_order
_atom_site_calc_flag
_atom_site_refinement_flags_posn
_atom_site_refinement_flags_adp
C1 C 0.26291(15) 0.60174(17) 0.3529(2) 0.0483(6) Uani 1 1 d . .
C2 C 0.32216(14) 0.60702(15) 0.2722(2) 0.0408(5) Uani 1 1 d . .
C3 C 0.41047(14) 0.63732(16) 0.3297(2) 0.0443(6) Uani 1 1 d . .
C4 C 0.45295(16) 0.61343(19) 0.4617(2) 0.0606(7) Uani 1 1 d . .
H4 H 0.4248 0.5801 0.5146 0.073 Uiso 1 1 calc R U
C5 C 0.53618(18) 0.6384(2) 0.5153(3) 0.0749(9) Uani 1 1 d . .
H5 H 0.5640 0.6206 0.6034 0.090 Uiso 1 1 calc R U
C6 C 0.57824(18) 0.6890(2) 0.4406(3) 0.0765(9) Uani 1 1 d . .
H6 H 0.6344 0.7060 0.4773 0.092 Uiso 1 1 calc R U
C7 C 0.53677(17) 0.7145(2) 0.3108(3) 0.0712(8) Uani 1 1 d . .
H7 H 0.5651 0.7496 0.2598 0.085 Uiso 1 1 calc R U
C8 C 0.45343(15) 0.68885(18) 0.2545(2) 0.0569(7) Uani 1 1 d . .
H8 H 0.4263 0.7063 0.1660 0.068 Uiso 1 1 calc R U
C9 C 0.28103(13) 0.57934(15) 0.14631(19) 0.0400(5) Uani 1 1 d . .
C10 C 0.31513(14) 0.55918(16) 0.0317(2) 0.0408(5) Uani 1 1 d . .
C11 C 0.36820(16) 0.47790(19) 0.0382(2) 0.0595(7) Uani 1 1 d . .
H11 H 0.3826 0.4375 0.1146 0.071 Uiso 1 1 calc R U
C12 C 0.39993(18) 0.4560(2) -0.0667(3) 0.0729(8) Uani 1 1 d . .
H12 H 0.4354 0.4009 -0.0611 0.087 Uiso 1 1 calc R U
C13 C 0.37944(18) 0.5151(2) -0.1795(3) 0.0684(8) Uani 1 1 d . .
H13 H 0.4010 0.5004 -0.2505 0.082 Uiso 1 1 calc R U
C14 C 0.32696(18) 0.5963(2) -0.1873(2) 0.0672(8) Uani 1 1 d . .
H14 H 0.3132 0.6367 -0.2636 0.081 Uiso 1 1 calc R U
C15 C 0.29464(16) 0.61814(18) -0.0828(2) 0.0563(7) Uani 1 1 d . .
H15 H 0.2588 0.6729 -0.0892 0.068 Uiso 1 1 calc R U
C16 C 0.18927(13) 0.56115(16) 0.1353(2) 0.0439(6) Uani 1 1 d . .
C17 C 0.13435(13) 0.64240(17) 0.0468(2) 0.0442(6) Uani 1 1 d . .
C18 C 0.13956(15) 0.74066(18) 0.0937(2) 0.0558(7) Uani 1 1 d . .
H18 H 0.1732 0.7548 0.1800 0.067 Uiso 1 1 calc R U
C19 C 0.09615(16) 0.81795(19) 0.0154(3) 0.0608(7) Uani 1 1 d . .
H19 H 0.1003 0.8837 0.0481 0.073 Uiso 1 1 calc R U
C20 C 0.04720(15) 0.7966(2) -0.1102(2) 0.0550(6) Uani 1 1 d . .
C21 C 0.03874(15) 0.7002(2) -0.1597(2) 0.0621(7) Uani 1 1 d . .
H21 H 0.0038 0.6867 -0.2453 0.075 Uiso 1 1 calc R U
C22 C 0.08295(15) 0.62292(19) -0.0805(2) 0.0558(7) Uani 1 1 d . .
H22 H 0.0779 0.5573 -0.1135 0.067 Uiso 1 1 calc R U
C23 C 0.15900(15) 0.45407(17) 0.0912(2) 0.0545(6) Uani 1 1 d . .
H23A H 0.1011 0.4483 0.0923 0.065 Uiso 1 1 calc R U
H23B H 0.1597 0.4452 -0.0010 0.065 Uiso 1 1 calc R U
C24 C 0.20782(16) 0.36940(19) 0.1730(3) 0.0564(7) Uani 1 1 d . .
C25 C 0.21329(19) 0.1894(2) 0.1828(3) 0.0944(11) Uani 1 1 d . .
H25A H 0.1962 0.1743 0.2623 0.113 Uiso 1 1 calc R U
H25B H 0.2739 0.1954 0.2087 0.113 Uiso 1 1 calc R U
C26 C 0.1853(2) 0.1083(2) 0.0816(4) 0.1253(14) Uani 1 1 d . .
H26A H 0.1251 0.1088 0.0482 0.188 Uiso 1 1 d R U
H26B H 0.2036 0.0441 0.1225 0.188 Uiso 1 1 d R U
H26C H 0.2089 0.1193 0.0088 0.188 Uiso 1 1 d R U
N1 N 0.00366(15) 0.8795(2) -0.1972(3) 0.0766(7) Uani 1 1 d . .
O1 O 0.27292(11) 0.61692(13) 0.47007(15) 0.0670(5) Uani 1 1 d . .
O2 O 0.18512(9) 0.57616(12) 0.27088(14) 0.0511(4) Uani 1 1 d . .
O3 O 0.26785(13) 0.37538(13) 0.2667(2) 0.0907(7) Uani 1 1 d . .
O4 O 0.17461(12) 0.28259(13) 0.1218(2) 0.0906(7) Uani 1 1 d . .
O5 O -0.03571(16) 0.85922(18) -0.3112(2) 0.1141(9) Uani 1 1 d . .
O6 O 0.01006(15) 0.96462(19) -0.1500(2) 0.1038(8) Uani 1 1 d . .

loop_
_atom_site_aniso_label
_atom_site_aniso_U_11
_atom_site_aniso_U_22
_atom_site_aniso_U_33
_atom_site_aniso_U_23
_atom_site_aniso_U_13
_atom_site_aniso_U_12
C1 0.0565(16) 0.0450(15) 0.0392(13) 0.0023(11) 0.0073(12) 0.0041(12)
C2 0.0476(14) 0.0409(13) 0.0337(11) 0.0013(10) 0.0112(10) 0.0019(11)
C3 0.0484(14) 0.0404(14) 0.0399(12) -0.0067(10) 0.0060(11) 0.0019(11)
C4 0.0624(17) 0.0607(17) 0.0491(14) -0.0001(12) 0.0011(13) -0.0002(13)
C5 0.068(2) 0.074(2) 0.0616(18) -0.0075(15) -0.0148(16) 0.0041(16)
C6 0.0560(18) 0.076(2) 0.085(2) -0.0237(17) -0.0003(17) -0.0036(16)
C7 0.0600(18) 0.076(2) 0.079(2) -0.0127(16) 0.0212(16) -0.0128(15)
C8 0.0534(16) 0.0630(17) 0.0510(14) -0.0058(13) 0.0099(12) -0.0057(14)
C9 0.0452(13) 0.0363(13) 0.0374(12) 0.0042(10) 0.0100(10) 0.0022(10)
C10 0.0457(13) 0.0388(13) 0.0343(11) -0.0031(10) 0.0060(10) -0.0012(11)
C11 0.0698(18) 0.0625(17) 0.0500(15) 0.0091(12) 0.0231(13) 0.0145(14)
C12 0.085(2) 0.0686(19) 0.0752(19) 0.0014(15) 0.0388(16) 0.0209(16)
C13 0.089(2) 0.072(2) 0.0535(16) -0.0074(14) 0.0363(15) 0.0012(17)
C14 0.092(2) 0.070(2) 0.0432(14) 0.0097(13) 0.0256(14) 0.0064(16)
C15 0.0714(18) 0.0538(16) 0.0448(14) 0.0074(12) 0.0183(13) 0.0133(13)
C16 0.0453(14) 0.0474(14) 0.0377(12) 0.0001(10) 0.0099(10) -0.0017(11)
C17 0.0395(13) 0.0499(15) 0.0419(13) 0.0010(11) 0.0100(11) -0.0007(11)
C18 0.0568(16) 0.0514(17) 0.0525(14) -0.0006(12) 0.0050(12) 0.0014(13)
C19 0.0644(17) 0.0488(16) 0.0664(17) 0.0005(13) 0.0142(14) 0.0043(13)
C20 0.0474(15) 0.0569(17) 0.0601(16) 0.0165(14) 0.0146(12) 0.0094(13)
C21 0.0567(16) 0.073(2) 0.0472(14) 0.0048(14) -0.0004(12) 0.0043(14)
C22 0.0570(16) 0.0545(16) 0.0493(14) 0.0001(12) 0.0050(12) 0.0021(13)
C23 0.0519(15) 0.0448(15) 0.0595(15) 0.0032(12) 0.0041(12) -0.0071(12)
C24 0.0525(16) 0.0502(17) 0.0610(16) 0.0067(13) 0.0076(13) -0.0062(13)
C25 0.073(2) 0.0513(19) 0.145(3) 0.018(2) 0.010(2) 0.0106(16)
C26 0.106(3) 0.061(2) 0.204(4) -0.023(3) 0.036(3) -0.003(2)
N1 0.0708(17) 0.081(2) 0.0778(18) 0.0246(16) 0.0215(14) 0.0241(15)
O1 0.0796(13) 0.0852(13) 0.0379(10) -0.0043(8) 0.0195(9) 0.0049(10)
O2 0.0511(10) 0.0621(11) 0.0419(9) 0.0040(8) 0.0166(8) -0.0014(8)
O3 0.0892(15) 0.0630(13) 0.0889(14) 0.0197(10) -0.0237(12) -0.0085(11)
O4 0.0786(14) 0.0441(12) 0.1243(17) 0.0020(11) -0.0102(12) -0.0005(10)
O5 0.130(2) 0.1157(19) 0.0730(15) 0.0250(13) -0.0088(14) 0.0392(15)
O6 0.122(2) 0.0723(16) 0.1133(18) 0.0236(14) 0.0275(14) 0.0365(14)

loop_
_atom_type_symbol
_atom_type_description
_atom_type_scat_dispersion_real
_atom_type_scat_dispersion_imag
_atom_type_scat_source
C C 0.0033 0.0016 'International Tables Vol C Tables 4.2.6.8 and 6.1.1.4'
H H 0.0000 0.0000 'International Tables Vol C Tables 4.2.6.8 and 6.1.1.4'
O O 0.0106 0.0060 'International Tables Vol C Tables 4.2.6.8 and 6.1.1.4'
N N 0.0061 0.0033 'International Tables Vol C Tables 4.2.6.8 and 6.1.1.4'

loop_
_geom_angle_atom_site_label_1
_geom_angle_atom_site_label_2
_geom_angle_atom_site_label_3
_geom_angle
O1 C1 O2 120.3(2)
O1 C1 C2 130.8(2)
O2 C1 C2 108.90(19)
C9 C2 C1 107.9(2)
C9 C2 C3 129.7(2)
C1 C2 C3 122.35(19)
C8 C3 C4 118.2(2)
C8 C3 C2 121.5(2)
C4 C3 C2 120.3(2)
C5 C4 C3 120.8(3)
C5 C4 H4 119.6
C3 C4 H4 119.6
C6 C5 C4 120.6(3)
C6 C5 H5 119.7
C4 C5 H5 119.7
C5 C6 C7 119.2(3)
C5 C6 H6 120.4
C7 C6 H6 120.4
C6 C7 C8 121.1(3)
C6 C7 H7 119.5
C8 C7 H7 119.5
C3 C8 C7 120.0(2)
C3 C8 H8 120.0
C7 C8 H8 120.0
C2 C9 C10 128.8(2)
C2 C9 C16 109.66(19)
C10 C9 C16 121.32(17)
C11 C10 C15 118.5(2)
C11 C10 C9 119.19(19)
C15 C10 C9 122.3(2)
C12 C11 C10 120.8(2)
C12 C11 H11 119.6
C10 C11 H11 119.6
C13 C12 C11 120.1(3)
C13 C12 H12 119.9
C11 C12 H12 119.9
C12 C13 C14 119.7(2)
C12 C13 H13 120.1
C14 C13 H13 120.1
C13 C14 C15 120.3(2)
C13 C14 H14 119.8
C15 C14 H14 119.8
C14 C15 C10 120.4(2)
C14 C15 H15 119.8
C10 C15 H15 119.8
O2 C16 C9 103.55(15)
O2 C16 C23 108.41(17)
C9 C16 C23 114.02(18)
O2 C16 C17 107.51(17)
C9 C16 C17 110.27(17)
C23 C16 C17 112.49(18)
C22 C17 C18 118.2(2)
C22 C17 C16 122.8(2)
C18 C17 C16 118.8(2)
C19 C18 C17 121.5(2)
C19 C18 H18 119.3
C17 C18 H18 119.3
C20 C19 C18 118.9(2)
C20 C19 H19 120.6
C18 C19 H19 120.6
C19 C20 C21 121.7(2)
C19 C20 N1 119.3(3)
C21 C20 N1 119.1(3)
C20 C21 C22 119.1(2)
C20 C21 H21 120.4
C22 C21 H21 120.4
C17 C22 C21 120.6(2)
C17 C22 H22 119.7
C21 C22 H22 119.7
C24 C23 C16 116.5(2)
C24 C23 H23A 108.2
C16 C23 H23A 108.2
C24 C23 H23B 108.2
C16 C23 H23B 108.2
H23A C23 H23B 107.3
O3 C24 O4 123.2(2)
O3 C24 C23 127.6(2)
O4 C24 C23 109.1(2)
O4 C25 C26 107.3(3)
O4 C25 H25A 110.3
C26 C25 H25A 110.3
O4 C25 H25B 110.3
C26 C25 H25B 110.3
H25A C25 H25B 108.5
C25 C26 H26A 109.5
C25 C26 H26B 109.4
H26A C26 H26B 109.5
C25 C26 H26C 109.5
H26A C26 H26C 109.5
H26B C26 H26C 109.5
O5 N1 O6 124.0(3)
O5 N1 C20 117.9(3)
O6 N1 C20 118.1(3)
C1 O2 C16 109.83(17)
C24 O4 C25 118.9(2)

loop_
_geom_bond_atom_site_label_1
_geom_bond_atom_site_label_2
_geom_bond_distance
C1 O1 1.198(3)
C1 O2 1.372(3)
C1 C2 1.470(3)
C2 C9 1.342(3)
C2 C3 1.474(3)
C3 C8 1.383(3)
C3 C4 1.388(3)
C4 C5 1.376(4)
C4 H4 0.9300
C5 C6 1.362(4)
C5 H5 0.9300
C6 C7 1.370(4)
C6 H6 0.9300
C7 C8 1.383(4)
C7 H7 0.9300
C8 H8 0.9300
C9 C10 1.485(3)
C9 C16 1.517(3)
C10 C11 1.382(3)
C10 C15 1.383(3)
C11 C12 1.373(3)
C11 H11 0.9300
C12 C13 1.370(4)
C12 H12 0.9300
C13 C14 1.373(4)
C13 H13 0.9300
C14 C15 1.375(3)
C14 H14 0.9300
C15 H15 0.9300
C16 O2 1.446(3)
C16 C23 1.531(3)
C16 C17 1.535(3)
C17 C22 1.378(3)
C17 C18 1.384(3)
C18 C19 1.377(3)
C18 H18 0.9300
C19 C20 1.355(3)
C19 H19 0.9300
C20 C21 1.370(4)
C20 N1 1.474(3)
C21 C22 1.385(3)
C21 H21 0.9300
C22 H22 0.9300
C23 C24 1.498(3)
C23 H23A 0.9700
C23 H23B 0.9700
C24 O3 1.180(3)
C24 O4 1.320(3)
C25 O4 1.451(3)
C25 C26 1.482(4)
C25 H25A 0.9700
C25 H25B 0.9700
C26 H26A 0.9600
C26 H26B 0.9600
C26 H26C 0.9600
N1 O5 1.209(3)
N1 O6 1.221(3)

loop_
_geom_torsion_atom_site_label_1
_geom_torsion_atom_site_label_2
_geom_torsion_atom_site_label_3
_geom_torsion_atom_site_label_4
_geom_torsion
O1 C1 C2 C9 177.6(2)
O2 C1 C2 C9 -3.4(2)
O1 C1 C2 C3 -1.8(4)
O2 C1 C2 C3 177.17(18)
C9 C2 C3 C8 33.1(4)
C1 C2 C3 C8 -147.7(2)
C9 C2 C3 C4 -146.2(2)
C1 C2 C3 C4 33.0(3)
C8 C3 C4 C5 -1.4(4)
C2 C3 C4 C5 177.9(2)
C3 C4 C5 C6 1.3(4)
C4 C5 C6 C7 -0.3(4)
C5 C6 C7 C8 -0.6(4)
C4 C3 C8 C7 0.5(3)
C2 C3 C8 C7 -178.8(2)
C6 C7 C8 C3 0.5(4)
C1 C2 C9 C10 -171.1(2)
C3 C2 C9 C10 8.2(4)
C1 C2 C9 C16 4.0(2)
C3 C2 C9 C16 -176.6(2)
C2 C9 C10 C11 65.7(3)
C16 C9 C10 C11 -108.9(2)
C2 C9 C10 C15 -115.3(3)
C16 C9 C10 C15 70.1(3)
C15 C10 C11 C12 0.0(4)
C9 C10 C11 C12 179.0(2)
C10 C11 C12 C13 0.3(4)
C11 C12 C13 C14 -0.1(4)
C12 C13 C14 C15 -0.3(4)
C13 C14 C15 C10 0.5(4)
C11 C10 C15 C14 -0.4(4)
C9 C10 C15 C14 -179.4(2)
C2 C9 C16 O2 -3.2(2)
C10 C9 C16 O2 172.35(18)
C2 C9 C16 C23 -120.8(2)
C10 C9 C16 C23 54.8(3)
C2 C9 C16 C17 111.6(2)
C10 C9 C16 C17 -72.9(2)
O2 C16 C17 C22 -139.5(2)
C9 C16 C17 C22 108.3(2)
C23 C16 C17 C22 -20.2(3)
O2 C16 C17 C18 43.9(3)
C9 C16 C17 C18 -68.4(3)
C23 C16 C17 C18 163.1(2)
C22 C17 C18 C19 -1.2(4)
C16 C17 C18 C19 175.6(2)
C17 C18 C19 C20 0.2(4)
C18 C19 C20 C21 1.3(4)
C18 C19 C20 N1 -177.1(2)
C19 C20 C21 C22 -1.6(4)
N1 C20 C21 C22 176.8(2)
C18 C17 C22 C21 0.9(4)
C16 C17 C22 C21 -175.8(2)
C20 C21 C22 C17 0.5(4)
O2 C16 C23 C24 -60.2(3)
C9 C16 C23 C24 54.5(3)
C17 C16 C23 C24 -179.0(2)
C16 C23 C24 O3 -1.2(4)
C16 C23 C24 O4 -179.4(2)
C19 C20 N1 O5 175.9(3)
C21 C20 N1 O5 -2.5(4)
C19 C20 N1 O6 -3.6(4)
C21 C20 N1 O6 178.0(2)
O1 C1 O2 C16 -179.6(2)
C2 C1 O2 C16 1.3(2)
C9 C16 O2 C1 1.0(2)
C23 C16 O2 C1 122.40(19)
C17 C16 O2 C1 -115.75(19)
O3 C24 O4 C25 0.0(4)
C23 C24 O4 C25 178.3(2)
C26 C25 O4 C24 -159.7(3)
